data_2202856
loop_
_publ_author_name
'Li, Xiao-Fang'
'Feng, Ya-Qing'
'Shi, Da-Xin'
'Chen, Hong-Liang'

_publ_section_title
;Ethyl
 4'-(4-methoxyphenyl)-1',7''-dimethyl-2,3''-dioxo-5''-phenyl-2,3,2'',3'',4'',5''-tetrahydro-1<i>H</i>-indole-3-spiro-2'-pyrrolidine-3'-spiro-2''-(thiazolo[3,2-<i>a</i>]pyrimidine)-6''-carboxylate
;
_journal_issue 9
_journal_name_full 'Acta Crystallographica Section E'
_journal_page_first o1416
_journal_page_last o1417
_journal_paper_doi 10.1107/S1600536803018786
_journal_volume 59
_journal_year 2003
_chemical_formula_iupac 'C34 H32 N4 O5 S'
_chemical_formula_moiety 'C34 H32 N4 O5 S'
_chemical_formula_sum 'C34 H32 N4 O5 S'
_chemical_formula_weight 608.70
_chemical_melting_point 481
_chemical_name_systematic
;
Ethyl 4'-(4-methoxyphenyl)-1',7''-dimethyl-2,3''-dioxo-5''-phenyl-
2,3,2'',3'',4'',5''-tetrahydro-1H-indole-3-spiro-2'-pyrrolidine-3'-spiro-
2''-(thiazolo[3,2-a]pyrimidine)-6''-carboxylate
;
_space_group_IT_number 14
_symmetry_cell_setting monoclinic
_symmetry_space_group_name_Hall '-P 2yn'
_symmetry_space_group_name_H-M 'P 1 21/n 1'
_cell_angle_alpha 90.00
_cell_angle_beta 92.254(6)
_cell_angle_gamma 90.00
_cell_formula_units_Z 4
_cell_length_a 14.990(6)
_cell_length_b 11.375(5)
_cell_length_c 17.815(8)
_cell_measurement_reflns_used 816
_cell_measurement_temperature 293(2)
_cell_measurement_theta_max 25.30
_cell_measurement_theta_min 2.29
_cell_volume 3035(2)
_computing_cell_refinement 'SMART (Bruker, 1997)'
_computing_data_collection 'SMART (Bruker, 1997)'
_computing_data_reduction 'SAINT (Bruker, 1997)'
_computing_molecular_graphics 'SHELXTL (Bruker, 1997)'
_computing_publication_material SHELXTL
_computing_structure_refinement 'SHELXL-97 (Sheldrick, 1997)'
_computing_structure_solution 'SHELXS-97 (Sheldrick, 1997)'
_diffrn_ambient_temperature 293(2)
_diffrn_measured_fraction_theta_full 0.996
_diffrn_measured_fraction_theta_max 0.996
_diffrn_measurement_device_type 'Bruker SMART CCD area-detector'
_diffrn_measurement_method '\f and \w'
_diffrn_radiation_monochromator graphite
_diffrn_radiation_source 'fine-focus sealed tube'
_diffrn_radiation_type MoK\a
_diffrn_radiation_wavelength 0.71073
_diffrn_reflns_av_R_equivalents 0.0417
_diffrn_reflns_av_sigmaI/netI 0.0671
_diffrn_reflns_limit_h_max 12
_diffrn_reflns_limit_h_min -18
_diffrn_reflns_limit_k_max 6
_diffrn_reflns_limit_k_min -14
_diffrn_reflns_limit_l_max 22
_diffrn_reflns_limit_l_min -21
_diffrn_reflns_number 14013
_diffrn_reflns_theta_full 26.44
_diffrn_reflns_theta_max 26.44
_diffrn_reflns_theta_min 2.29
_diffrn_standards_number 0
_exptl_absorpt_coefficient_mu 0.156
_exptl_absorpt_correction_T_max 0.960
_exptl_absorpt_correction_T_min 0.905
_exptl_absorpt_correction_type multi-scan
_exptl_absorpt_process_details '(SADABS; Bruker, 1997)'
_exptl_crystal_colour colorless
_exptl_crystal_density_diffrn 1.332
_exptl_crystal_density_method 'not measured'
_exptl_crystal_description block
_exptl_crystal_F_000 1280
_exptl_crystal_size_max 0.38
_exptl_crystal_size_mid 0.30
_exptl_crystal_size_min 0.24
_refine_diff_density_max 0.336
_refine_diff_density_min -0.397
_refine_ls_extinction_method none
_refine_ls_goodness_of_fit_ref 1.003
_refine_ls_hydrogen_treatment constr
_refine_ls_matrix_type full
_refine_ls_number_parameters 413
_refine_ls_number_reflns 6236
_refine_ls_number_restraints 278
_refine_ls_restrained_S_all 0.988
_refine_ls_R_factor_all 0.1136
_refine_ls_R_factor_gt 0.0531
_refine_ls_shift/su_max <0.001
_refine_ls_shift/su_mean 0.000
_refine_ls_structure_factor_coef Fsqd
_refine_ls_weighting_details 'calc w = 1/[\s^2^(Fo^2^)+(0.084P)^2^] where P = (Fo^2^+2Fc^2^)/3'
_refine_ls_weighting_scheme calc
_refine_ls_wR_factor_ref 0.1367
_reflns_number_gt 3567
_reflns_number_total 6236
_reflns_threshold_expression I>2\s(I)
_cod_data_source_file om6165.cif
_cod_data_source_block I
_cod_depositor_comments
;
The following automatic conversions were performed:
'_symmetry_cell_setting' value 'Monoclinic' changed to 'monoclinic'
according to '/home/saulius/struct/CIF-dictionaries/cif_core.dic'
dictionary named 'cif_core.dic' version 2.4.1 from 2010-06-29.

Automatic conversion script
Id: cif_fix_enum 1527 2010-12-29 10:47:43Z saulius 

The following automatic conversions were performed:

'_symmetry_cell_setting' value 'Monoclinic' changed to 'monoclinic'
according to /home/saulius/struct/CIF-dictionaries/cif_core.dic
dictionary named 'cif_core.dic' version 2.4.1 from 2010-06-29.

Automatic conversion script
Id: cif_fix_values 1715 2011-07-08 13:25:40Z adriana 
;
_cod_original_sg_symbol_H-M 'P 21/n'
_cod_database_code 2202856
_cod_database_fobs_code 2202856

loop_
_symmetry_equiv_pos_as_xyz
'x, y, z'
'-x+1/2, y+1/2, -z+1/2'
'-x, -y, -z'
'x-1/2, -y-1/2, z-1/2'

loop_
_atom_site_label
_atom_site_fract_x
_atom_site_fract_y
_atom_site_fract_z
_atom_site_U_iso_or_equiv
_atom_site_adp_type
_atom_site_calc_flag
_atom_site_refinement_flags
_atom_site_occupancy
_atom_site_disorder_assembly
_atom_site_disorder_group
_atom_site_type_symbol
S1 -0.11674(4) 0.75530(6) 0.22105(4) 0.03688(18) Uani d . 1 A . S
N1 0.02404(12) 0.74525(17) 0.30997(10) 0.0328(5) Uani d . 1 . . N
N2 -0.05077(13) 0.56453(18) 0.28956(11) 0.0365(5) Uani d . 1 . . N
N3 -0.07997(15) 1.09805(18) 0.21885(13) 0.0474(6) Uani d . 1 A . N
N4 -0.27194(14) 0.98711(19) 0.28112(12) 0.0431(6) Uani d . 1 A . N
H4 -0.3290 0.9802 0.2758 0.052 Uiso calc R 1 . . H
O1 0.07145(12) 0.93404(15) 0.32201(11) 0.0503(5) Uani d . 1 . . O
O2 -0.23486(13) 0.94136(17) 0.16092(11) 0.0553(5) Uani d . 1 A . O
O3 0.20107(18) 0.5915(2) 0.46174(15) 0.0943(9) Uani d . 1 . . O
O4 0.12615(14) 0.42263(17) 0.46218(11) 0.0612(6) Uani d . 1 . . O
O5 0.03469(17) 0.6091(2) -0.07219(14) 0.0942(7) Uani d . 1 . . O
C1 -0.05440(16) 0.8931(2) 0.23480(13) 0.0345(6) Uani d . 1 . . C
C2 0.01901(16) 0.8643(2) 0.29439(14) 0.0353(6) Uani d . 1 A . C
C3 -0.04170(15) 0.6752(2) 0.27775(13) 0.0320(6) Uani d . 1 A . C
C4 0.00562(17) 0.5144(2) 0.34725(14) 0.0391(6) Uani d . 1 A . C
C5 0.07689(18) 0.5719(2) 0.37727(14) 0.0395(6) Uani d . 1 . . C
C6 0.10410(16) 0.6913(2) 0.34741(14) 0.0381(6) Uani d PDU 0.658(5) A 1 C
H6A 0.1233 0.7409 0.3900 0.046 Uiso calc PR 0.658(5) A 1 H
C7 0.1797(2) 0.6886(4) 0.2903(2) 0.047(3) Uani d PGDU 0.658(5) A 1 C
C8 0.1881(3) 0.5908(3) 0.2443(3) 0.0642(19) Uani d PGU 0.658(5) A 1 C
H8A 0.1498 0.5272 0.2489 0.077 Uiso calc PR 0.658(5) A 1 H
C9 0.2538(4) 0.5882(4) 0.1914(3) 0.090(3) Uani d PGU 0.658(5) A 1 C
H9A 0.2594 0.5227 0.1606 0.108 Uiso calc PR 0.658(5) A 1 H
C10 0.3112(3) 0.6832(5) 0.1845(2) 0.084(2) Uani d PGU 0.658(5) A 1 C
H10A 0.3551 0.6815 0.1491 0.101 Uiso calc PR 0.658(5) A 1 H
C11 0.3028(2) 0.7810(4) 0.2305(3) 0.097(2) Uani d PGU 0.658(5) A 1 C
H11A 0.3412 0.8446 0.2259 0.117 Uiso calc PR 0.658(5) A 1 H
C12 0.2371(3) 0.7837(4) 0.2834(2) 0.0725(17) Uani d PGU 0.658(5) A 1 C
H12A 0.2315 0.8491 0.3142 0.087 Uiso calc PR 0.658(5) A 1 H
C6' 0.10410(16) 0.6913(2) 0.34741(14) 0.0381(6) Uani d PDU 0.342(5) A 2 C
H6'A 0.1223 0.7407 0.3904 0.046 Uiso calc PR 0.342(5) A 2 H
C7' 0.1812(4) 0.6830(6) 0.2968(4) 0.041(5) Uani d PGDU 0.342(5) A 2 C
C8' 0.1718(4) 0.6392(6) 0.2240(5) 0.058(3) Uani d PGU 0.342(5) A 2 C
H8'A 0.1160 0.6154 0.2050 0.070 Uiso calc PR 0.342(5) A 2 H
C9' 0.2458(6) 0.6311(7) 0.1797(4) 0.067(4) Uani d PGU 0.342(5) A 2 C
H9'A 0.2395 0.6019 0.1310 0.081 Uiso calc PR 0.342(5) A 2 H
C10' 0.3292(5) 0.6668(7) 0.2081(5) 0.093(3) Uani d PGU 0.342(5) A 2 C
H10B 0.3787 0.6614 0.1784 0.111 Uiso calc PR 0.342(5) A 2 H
C11' 0.3385(4) 0.7105(6) 0.2808(5) 0.093(3) Uani d PGU 0.342(5) A 2 C
H11B 0.3943 0.7344 0.2998 0.111 Uiso calc PR 0.342(5) A 2 H
C12' 0.2645(5) 0.7186(6) 0.3252(4) 0.093(3) Uani d PGU 0.342(5) A 2 C
H12B 0.2708 0.7479 0.3738 0.111 Uiso calc PR 0.342(5) A 2 H
C13 -0.0284(2) 0.3944(2) 0.36847(18) 0.0591(8) Uani d . 1 . . C
H13A -0.0106 0.3376 0.3321 0.089 Uiso calc R 1 A . H
H13B -0.0923 0.3962 0.3697 0.089 Uiso calc R 1 . . H
H13C -0.0038 0.3730 0.4171 0.089 Uiso calc R 1 . . H
C14 0.1404(2) 0.5307(3) 0.43740(16) 0.0513(8) Uani d . 1 A . C
C15 0.1859(2) 0.3789(3) 0.52163(17) 0.0701(10) Uani d . 1 . . C
H15A 0.1857 0.4309 0.5648 0.084 Uiso calc R 1 . . H
H15B 0.2464 0.3738 0.5044 0.084 Uiso calc R 1 . . H
C16 0.1526(3) 0.2599(3) 0.54209(19) 0.0840(12) Uani d . 1 . . C
H16A 0.0920 0.2659 0.5571 0.126 Uiso calc R 1 . . H
H16B 0.1892 0.2288 0.5828 0.126 Uiso calc R 1 . . H
H16C 0.1553 0.2086 0.4995 0.126 Uiso calc R 1 . . H
C17 -0.00573(18) 0.9410(2) 0.16225(15) 0.0436(7) Uani d . 1 A . C
H17 0.0556 0.9604 0.1788 0.052 Uiso calc R 1 . . H
C18 -0.0527(2) 1.0573(2) 0.14542(17) 0.0578(8) Uani d . 1 . . C
H18A -0.0124 1.1131 0.1233 0.069 Uiso calc R 1 A . H
H18B -0.1042 1.0460 0.1114 0.069 Uiso calc R 1 . . H
C19 -0.11784(17) 0.9959(2) 0.25715(14) 0.0363(6) Uani d . 1 A . C
C20 -0.21457(18) 0.9697(2) 0.22538(15) 0.0392(6) Uani d . 1 . . C
C21 -0.22645(18) 1.0180(2) 0.34904(15) 0.0412(6) Uani d . 1 . . C
C22 -0.2631(2) 1.0460(3) 0.41660(17) 0.0610(9) Uani d . 1 A . C
H22 -0.3245 1.0432 0.4224 0.073 Uiso calc R 1 . . H
C23 -0.2051(2) 1.0782(3) 0.47544(18) 0.0732(10) Uani d . 1 . . C
H23 -0.2279 1.0959 0.5219 0.088 Uiso calc R 1 A . H
C24 -0.1146(2) 1.0845(3) 0.46657(18) 0.0698(10) Uani d . 1 A . C
H24 -0.0771 1.1071 0.5069 0.084 Uiso calc R 1 . . H
C25 -0.0783(2) 1.0577(2) 0.39801(16) 0.0523(8) Uani d . 1 . . C
H25 -0.0172 1.0637 0.3919 0.063 Uiso calc R 1 A . H
C26 -0.13495(17) 1.0217(2) 0.33891(14) 0.0373(6) Uani d . 1 A . C
C27 0.00084(18) 0.8565(2) 0.09764(15) 0.0442(7) Uani d . 1 . . C
C28 0.0820(2) 0.8029(3) 0.08501(17) 0.0561(8) Uani d . 1 A . C
H28 0.1314 0.8220 0.1158 0.067 Uiso calc R 1 . . H
C29 0.0914(2) 0.7219(3) 0.02809(19) 0.0652(9) Uani d . 1 . . C
H29 0.1467 0.6877 0.0205 0.078 Uiso calc R 1 A . H
C30 0.0184(2) 0.6924(3) -0.01728(16) 0.0581(8) Uani d . 1 A . C
C31 -0.0630(2) 0.7450(3) -0.00677(16) 0.0598(8) Uani d . 1 . . C
H31 -0.1123 0.7258 -0.0377 0.072 Uiso calc R 1 A . H
C32 -0.0709(2) 0.8272(3) 0.05051(15) 0.0560(8) Uani d . 1 A . C
H32 -0.1257 0.8632 0.0571 0.067 Uiso calc R 1 . . H
C33 -0.0371(3) 0.5658(4) -0.1143(2) 0.0942(7) Uani d . 1 . . C
H33A -0.0165 0.5093 -0.1498 0.141 Uiso d PR 0.658(5) A 1 H
H33B -0.0666 0.6292 -0.1408 0.141 Uiso d PR 0.658(5) A 1 H
H33C -0.0781 0.5286 -0.0817 0.141 Uiso d PR 0.658(5) A 1 H
H33D -0.0293 0.5828 -0.1664 0.141 Uiso d PR 0.342(5) A 2 H
H33E -0.0910 0.6021 -0.0984 0.141 Uiso d PR 0.342(5) A 2 H
H33F -0.0408 0.4822 -0.1074 0.141 Uiso d PR 0.342(5) A 2 H
C34 -0.1376(2) 1.2022(2) 0.21455(18) 0.0631(9) Uani d . 1 . . C
H34A -0.1901 1.1851 0.1838 0.095 Uiso calc R 1 A . H
H34B -0.1058 1.2663 0.1929 0.095 Uiso calc R 1 . . H
H34C -0.1547 1.2235 0.2641 0.095 Uiso calc R 1 . . H

loop_
_atom_site_aniso_label
_atom_site_aniso_U_11
_atom_site_aniso_U_22
_atom_site_aniso_U_33
_atom_site_aniso_U_12
_atom_site_aniso_U_13
_atom_site_aniso_U_23
S1 0.0340(4) 0.0352(3) 0.0407(4) -0.0008(3) -0.0073(3) 0.0035(3)
N1 0.0254(11) 0.0337(11) 0.0389(11) 0.0001(10) -0.0039(9) -0.0023(10)
N2 0.0350(12) 0.0328(12) 0.0410(12) -0.0001(10) -0.0068(10) 0.0021(10)
N3 0.0530(15) 0.0327(12) 0.0572(15) 0.0043(11) 0.0101(12) 0.0077(11)
N4 0.0292(12) 0.0477(14) 0.0519(14) 0.0019(10) -0.0058(11) -0.0015(11)
O1 0.0392(11) 0.0379(11) 0.0727(13) -0.0061(9) -0.0105(10) -0.0039(10)
O2 0.0518(13) 0.0663(14) 0.0467(12) 0.0125(10) -0.0128(10) -0.0062(10)
O3 0.100(2) 0.0732(17) 0.1042(19) -0.0144(15) -0.0672(16) 0.0175(14)
O4 0.0698(14) 0.0510(13) 0.0604(13) 0.0046(11) -0.0274(11) 0.0133(10)
O5 0.0910(17) 0.1129(18) 0.0796(15) -0.0157(14) 0.0152(12) -0.0361(13)
C1 0.0301(14) 0.0331(14) 0.0401(14) -0.0037(11) -0.0003(11) 0.0039(11)
C2 0.0295(14) 0.0329(14) 0.0439(15) 0.0002(12) 0.0050(11) -0.0015(12)
C3 0.0273(14) 0.0365(14) 0.0321(13) 0.0012(11) -0.0007(10) -0.0019(11)
C4 0.0388(16) 0.0376(15) 0.0404(15) 0.0052(13) -0.0033(12) 0.0018(12)
C5 0.0418(16) 0.0380(15) 0.0381(14) 0.0042(13) -0.0072(12) -0.0006(12)
C6 0.0353(15) 0.0357(14) 0.0421(15) 0.0046(12) -0.0136(12) -0.0065(12)
C7 0.028(6) 0.054(6) 0.058(5) 0.006(5) -0.009(4) -0.004(5)
C8 0.056(3) 0.072(4) 0.065(4) 0.006(3) 0.010(3) -0.009(3)
C9 0.073(5) 0.106(6) 0.092(5) 0.012(4) 0.024(4) -0.025(4)
C10 0.042(4) 0.127(6) 0.086(4) 0.009(4) 0.024(3) 0.001(4)
C11 0.059(4) 0.115(6) 0.121(5) -0.017(4) 0.038(4) -0.005(4)
C12 0.049(3) 0.077(4) 0.094(4) -0.013(3) 0.022(3) -0.014(3)
C6' 0.0353(15) 0.0357(14) 0.0421(15) 0.0046(12) -0.0136(12) -0.0065(12)
C7' 0.033(11) 0.029(9) 0.060(9) 0.003(8) -0.005(8) -0.002(8)
C8' 0.054(7) 0.065(7) 0.056(6) -0.029(6) 0.001(5) 0.001(6)
C9' 0.081(9) 0.059(7) 0.063(7) -0.004(6) 0.028(7) 0.002(5)
C10' 0.040(4) 0.090(5) 0.149(7) 0.011(4) 0.005(4) -0.029(5)
C11' 0.040(4) 0.090(5) 0.149(7) 0.011(4) 0.005(4) -0.029(5)
C12' 0.040(4) 0.090(5) 0.149(7) 0.011(4) 0.005(4) -0.029(5)
C13 0.057(2) 0.0452(18) 0.074(2) -0.0036(15) -0.0166(16) 0.0173(16)
C14 0.056(2) 0.0482(18) 0.0487(17) 0.0060(16) -0.0149(15) -0.0016(15)
C15 0.082(2) 0.069(2) 0.056(2) 0.0183(19) -0.0275(18) 0.0101(17)
C16 0.104(3) 0.075(3) 0.071(2) 0.011(2) -0.015(2) 0.023(2)
C17 0.0422(16) 0.0406(15) 0.0486(16) -0.0024(13) 0.0110(13) 0.0047(13)
C18 0.070(2) 0.0462(18) 0.0581(19) 0.0055(16) 0.0193(16) 0.0151(15)
C19 0.0353(15) 0.0341(14) 0.0392(14) 0.0014(11) -0.0012(11) 0.0018(11)
C20 0.0416(16) 0.0347(14) 0.0410(16) 0.0073(12) -0.0045(13) 0.0015(12)
C21 0.0410(17) 0.0366(15) 0.0460(16) 0.0036(12) 0.0027(13) 0.0015(13)
C22 0.0494(19) 0.075(2) 0.059(2) 0.0085(17) 0.0105(16) -0.0054(17)
C23 0.078(3) 0.096(3) 0.0467(19) 0.016(2) 0.0107(18) -0.0128(18)
C24 0.071(2) 0.084(3) 0.053(2) 0.016(2) -0.0113(17) -0.0245(18)
C25 0.0449(18) 0.0538(18) 0.0577(19) 0.0055(14) -0.0058(15) -0.0114(15)
C26 0.0369(15) 0.0334(14) 0.0416(15) 0.0046(12) 0.0004(12) -0.0007(12)
C27 0.0431(17) 0.0491(17) 0.0409(15) -0.0011(14) 0.0096(13) 0.0077(13)
C28 0.0470(19) 0.0584(19) 0.063(2) 0.0026(16) 0.0045(15) -0.0049(16)
C29 0.052(2) 0.068(2) 0.076(2) 0.0061(17) 0.0143(18) -0.0125(18)
C30 0.064(2) 0.064(2) 0.0473(18) -0.0087(18) 0.0187(16) -0.0064(16)
C31 0.056(2) 0.085(2) 0.0382(16) -0.0117(19) 0.0021(14) 0.0019(17)
C32 0.0488(19) 0.076(2) 0.0437(17) 0.0032(16) 0.0098(14) 0.0017(16)
C33 0.0910(17) 0.1129(18) 0.0796(15) -0.0157(14) 0.0152(12) -0.0361(13)
C34 0.075(2) 0.0372(16) 0.077(2) 0.0126(16) 0.0083(18) 0.0093(16)

loop_
_atom_type_symbol
_atom_type_description
_atom_type_scat_dispersion_real
_atom_type_scat_dispersion_imag
_atom_type_scat_source
C C 0.0033 0.0016 'International Tables Vol C Tables 4.2.6.8 and 6.1.1.4'
H H 0.0000 0.0000 'International Tables Vol C Tables 4.2.6.8 and 6.1.1.4'
N N 0.0061 0.0033 'International Tables Vol C Tables 4.2.6.8 and 6.1.1.4'
O O 0.0106 0.0060 'International Tables Vol C Tables 4.2.6.8 and 6.1.1.4'
S S 0.1246 0.1234 'International Tables Vol C Tables 4.2.6.8 and 6.1.1.4'

loop_
_geom_angle_atom_site_label_1
_geom_angle_atom_site_label_2
_geom_angle_atom_site_label_3
_geom_angle
C3 S1 C1 93.18(11)
C3 N1 C2 116.8(2)
C3 N1 C6 120.1(2)
C2 N1 C6 122.2(2)
C3 N2 C4 116.6(2)
C18 N3 C34 113.2(2)
C18 N3 C19 106.9(2)
C34 N3 C19 115.1(2)
C20 N4 C21 111.5(2)
C20 N4 H4 124.3
C21 N4 H4 124.3
C14 O4 C15 117.3(2)
C33 O5 C30 118.1(3)
C2 C1 C19 114.2(2)
C2 C1 C17 107.1(2)
C19 C1 C17 104.52(19)
C2 C1 S1 104.91(16)
C19 C1 S1 111.09(16)
C17 C1 S1 115.31(17)
O1 C2 N1 122.1(2)
O1 C2 C1 125.4(2)
N1 C2 C1 112.3(2)
N2 C3 N1 125.3(2)
N2 C3 S1 122.56(18)
N1 C3 S1 112.05(18)
C5 C4 N2 122.1(2)
C5 C4 C13 127.6(2)
N2 C4 C13 110.3(2)
C4 C5 C14 127.7(3)
C4 C5 C6 121.0(2)
C14 C5 C6 111.2(2)
N1 C6 C5 107.7(2)
N1 C6 C7 108.2(2)
C5 C6 C7 115.1(2)
N1 C6 H6A 108.6
C5 C6 H6A 108.6
C7 C6 H6A 108.6
C8 C7 C12 120.0
C8 C7 C6 119.1(3)
C12 C7 C6 120.8(3)
C9 C8 C7 120.0
C9 C8 H8A 120.0
C7 C8 H8A 120.0
C10 C9 C8 120.0
C10 C9 H9A 120.0
C8 C9 H9A 120.0
C9 C10 C11 120.0
C9 C10 H10A 120.0
C11 C10 H10A 120.0
C10 C11 C12 120.0
C10 C11 H11A 120.0
C12 C11 H11A 120.0
C11 C12 C7 120.0
C11 C12 H12A 120.0
C7 C12 H12A 120.0
C8' C7' C12' 120.0
C7' C8' C9' 120.0
C7' C8' H8'A 120.0
C9' C8' H8'A 120.0
C8' C9' C10' 120.0
C8' C9' H9'A 120.0
C10' C9' H9'A 120.0
C11' C10' C9' 120.0
C11' C10' H10B 120.0
C9' C10' H10B 120.0
C10' C11' C12' 120.0
C10' C11' H11B 120.0
C12' C11' H11B 120.0
C11' C12' C7' 120.0
C11' C12' H12B 120.0
C7' C12' H12B 120.0
C4 C13 H13A 109.5
C4 C13 H13B 109.5
H13A C13 H13B 109.5
C4 C13 H13C 109.5
H13A C13 H13C 109.5
H13B C13 H13C 109.5
O3 C14 O4 122.6(3)
O3 C14 C5 122.1(3)
O4 C14 C5 115.2(3)
O4 C15 C16 106.7(3)
O4 C15 H15A 110.4
C16 C15 H15A 110.4
O4 C15 H15B 110.4
C16 C15 H15B 110.4
H15A C15 H15B 108.6
C15 C16 H16A 109.5
C15 C16 H16B 109.5
H16A C16 H16B 109.5
C15 C16 H16C 109.5
H16A C16 H16C 109.5
H16B C16 H16C 109.5
C27 C17 C18 116.6(2)
C27 C17 C1 116.4(2)
C18 C17 C1 103.4(2)
C27 C17 H17 106.6
C18 C17 H17 106.6
C1 C17 H17 106.6
N3 C18 C17 104.0(2)
N3 C18 H18A 110.9
C17 C18 H18A 110.9
N3 C18 H18B 110.9
C17 C18 H18B 110.9
H18A C18 H18B 109.0
N3 C19 C26 112.1(2)
N3 C19 C20 110.6(2)
C26 C19 C20 101.2(2)
N3 C19 C1 102.82(19)
C26 C19 C1 121.0(2)
C20 C19 C1 109.17(19)
O2 C20 N4 126.0(3)
O2 C20 C19 125.8(2)
N4 C20 C19 108.2(2)
C22 C21 C26 122.3(3)
C22 C21 N4 127.6(3)
C26 C21 N4 110.0(2)
C21 C22 C23 117.5(3)
C21 C22 H22 121.3
C23 C22 H22 121.3
C24 C23 C22 121.4(3)
C24 C23 H23 119.3
C22 C23 H23 119.3
C23 C24 C25 120.7(3)
C23 C24 H24 119.6
C25 C24 H24 119.6
C26 C25 C24 118.9(3)
C26 C25 H25 120.6
C24 C25 H25 120.6
C25 C26 C21 119.2(3)
C25 C26 C19 131.6(3)
C21 C26 C19 108.9(2)
C32 C27 C28 117.6(3)
C32 C27 C17 123.2(3)
C28 C27 C17 119.3(3)
C29 C28 C27 121.9(3)
C29 C28 H28 119.0
C27 C28 H28 119.0
C30 C29 C28 119.4(3)
C30 C29 H29 120.3
C28 C29 H29 120.3
C29 C30 C31 120.1(3)
C29 C30 O5 114.9(3)
C31 C30 O5 124.9(3)
C30 C31 C32 119.5(3)
C30 C31 H31 120.3
C32 C31 H31 120.3
C27 C32 C31 121.5(3)
C27 C32 H32 119.3
C31 C32 H32 119.3
O5 C33 H33A 109.5
O5 C33 H33B 109.5
H33A C33 H33B 109.5
O5 C33 H33C 109.5
H33A C33 H33C 109.5
H33B C33 H33C 109.5
O5 C33 H33D 109.5
H33A C33 H33D 56.3
H33B C33 H33D 56.2
H33C C33 H33D 141.1
O5 C33 H33E 109.5
H33A C33 H33E 141.1
H33B C33 H33E 56.3
H33C C33 H33E 56.2
H33D C33 H33E 109.5
O5 C33 H33F 109.5
H33A C33 H33F 56.2
H33B C33 H33F 141.1
H33C C33 H33F 56.3
H33D C33 H33F 109.5
H33E C33 H33F 109.5
N3 C34 H34A 109.5
N3 C34 H34B 109.5
H34A C34 H34B 109.5
N3 C34 H34C 109.5
H34A C34 H34C 109.5
H34B C34 H34C 109.5

loop_
_geom_bond_atom_site_label_1
_geom_bond_atom_site_label_2
_geom_bond_site_symmetry_2
_geom_bond_distance
_geom_bond_publ_flag
S1 C3 . 1.740(2) ?
S1 C1 . 1.836(2) ?
N1 C3 . 1.375(3) ?
N1 C2 . 1.384(3) ?
N1 C6 . 1.483(3) ?
N2 C3 . 1.284(3) ?
N2 C4 . 1.424(3) ?
N3 C18 . 1.461(3) ?
N3 C34 . 1.467(3) ?
N3 C19 . 1.472(3) ?
N4 C20 . 1.354(3) ?
N4 C21 . 1.410(3) ?
N4 H4 . 0.8600 ?
O1 C2 . 1.208(3) ?
O2 C20 . 1.220(3) ?
O3 C14 . 1.209(3) ?
O4 C14 . 1.327(3) ?
O4 C15 . 1.448(3) ?
O5 C33 . 1.378(4) ?
O5 C30 . 1.390(4) ?
C1 C2 . 1.534(3) ?
C1 C19 . 1.569(3) ?
C1 C17 . 1.604(3) ?
C4 C5 . 1.345(3) ?
C4 C13 . 1.510(4) ?
C5 C14 . 1.481(4) ?
C5 C6 . 1.520(4) ?
C6 C7 . 1.554(4) ?
C6 H6A . 0.9800 ?
C7 C8 . 1.3900 ?
C7 C12 . 1.3900 ?
C8 C9 . 1.3900 ?
C8 H8A . 0.9300 ?
C9 C10 . 1.3900 ?
C9 H9A . 0.9300 ?
C10 C11 . 1.3900 ?
C10 H10A . 0.9300 ?
C11 C12 . 1.3900 ?
C11 H11A . 0.9300 ?
C12 H12A . 0.9300 ?
C7' C8' . 1.3900 ?
C7' C12' . 1.3900 ?
C8' C9' . 1.3900 ?
C8' H8'A . 0.9300 ?
C9' C10' . 1.3900 ?
C9' H9'A . 0.9300 ?
C10' C11' . 1.3900 ?
C10' H10B . 0.9300 ?
C11' C12' . 1.3900 ?
C11' H11B . 0.9300 ?
C12' H12B . 0.9300 ?
C13 H13A . 0.9600 ?
C13 H13B . 0.9600 ?
C13 H13C . 0.9600 ?
C15 C16 . 1.492(5) ?
C15 H15A . 0.9700 ?
C15 H15B . 0.9700 ?
C16 H16A . 0.9600 ?
C16 H16B . 0.9600 ?
C16 H16C . 0.9600 ?
C17 C27 . 1.505(4) ?
C17 C18 . 1.523(4) ?
C17 H17 . 0.9800 ?
C18 H18A . 0.9700 ?
C18 H18B . 0.9700 ?
C19 C26 . 1.517(3) ?
C19 C20 . 1.564(4) ?
C21 C22 . 1.380(4) ?
C21 C26 . 1.391(4) ?
C22 C23 . 1.385(4) ?
C22 H22 . 0.9300 ?
C23 C24 . 1.375(5) ?
C23 H23 . 0.9300 ?
C24 C25 . 1.390(4) ?
C24 H24 . 0.9300 ?
C25 C26 . 1.388(4) ?
C25 H25 . 0.9300 ?
C27 C32 . 1.379(4) ?
C27 C28 . 1.387(4) ?
C28 C29 . 1.381(4) ?
C28 H28 . 0.9300 ?
C29 C30 . 1.377(4) ?
C29 H29 . 0.9300 ?
C30 C31 . 1.379(4) ?
C31 C32 . 1.392(4) ?
C31 H31 . 0.9300 ?
C32 H32 . 0.9300 ?
C33 H33A . 0.9600 ?
C33 H33B . 0.9600 ?
C33 H33C . 0.9600 ?
C33 H33D . 0.9600 ?
C33 H33E . 0.9600 ?
C33 H33F . 0.9600 ?
C34 H34A . 0.9600 ?
C34 H34B . 0.9600 ?
C34 H34C . 0.9600 ?

loop_
_geom_hbond_atom_site_label_D
_geom_hbond_atom_site_label_H
_geom_hbond_atom_site_label_A
_geom_hbond_site_symmetry_A
_geom_hbond_distance_DH
_geom_hbond_distance_HA
_geom_hbond_distance_DA
_geom_hbond_angle_DHA
N4 H4 N2 2_455 0.86 2.31 3.027(2) 140

loop_
_geom_torsion_atom_site_label_1
_geom_torsion_atom_site_label_2
_geom_torsion_atom_site_label_3
_geom_torsion_atom_site_label_4
_geom_torsion
C3 S1 C1 C2 -6.90(17)
C3 S1 C1 C19 -130.73(17)
C3 S1 C1 C17 110.61(19)
C3 N1 C2 O1 177.2(2)
C6 N1 C2 O1 -13.8(4)
C3 N1 C2 C1 -7.3(3)
C6 N1 C2 C1 161.6(2)
C19 C1 C2 O1 -53.8(3)
C17 C1 C2 O1 61.3(3)
S1 C1 C2 O1 -175.7(2)
C19 C1 C2 N1 130.9(2)
C17 C1 C2 N1 -114.0(2)
S1 C1 C2 N1 9.0(2)
C4 N2 C3 N1 7.8(4)
C4 N2 C3 S1 -169.03(18)
C2 N1 C3 N2 -175.5(2)
C6 N1 C3 N2 15.3(4)
C2 N1 C3 S1 1.6(3)
C6 N1 C3 S1 -167.60(16)
C1 S1 C3 N2 -179.2(2)
C1 S1 C3 N1 3.57(18)
C3 N2 C4 C5 -13.5(4)
C3 N2 C4 C13 165.1(2)
N2 C4 C5 C14 179.6(2)
C13 C4 C5 C14 1.3(5)
N2 C4 C5 C6 -3.8(4)
C13 C4 C5 C6 177.8(3)
C3 N1 C6 C5 -28.9(3)
C2 N1 C6 C5 162.6(2)
C3 N1 C6 C7 96.2(3)
C2 N1 C6 C7 -72.4(3)
C4 C5 C6 N1 23.4(3)
C14 C5 C6 N1 -159.6(2)
C4 C5 C6 C7 -97.4(3)
C14 C5 C6 C7 79.7(3)
N1 C6 C7 C8 -90.3(3)
C5 C6 C7 C8 30.2(4)
N1 C6 C7 C12 87.9(3)
C5 C6 C7 C12 -151.6(3)
C12 C7 C8 C9 0.0
C6 C7 C8 C9 178.2(3)
C7 C8 C9 C10 0.0
C8 C9 C10 C11 0.0
C9 C10 C11 C12 0.0
C10 C11 C12 C7 0.0
C8 C7 C12 C11 0.0
C6 C7 C12 C11 -178.2(3)
C12' C7' C8' C9' 0.0
C7' C8' C9' C10' 0.0
C8' C9' C10' C11' 0.0
C9' C10' C11' C12' 0.0
C10' C11' C12' C7' 0.0
C8' C7' C12' C11' 0.0
C15 O4 C14 O3 1.0(5)
C15 O4 C14 C5 -179.3(3)
C4 C5 C14 O3 -177.8(3)
C6 C5 C14 O3 5.3(4)
C4 C5 C14 O4 2.5(4)
C6 C5 C14 O4 -174.4(2)
C14 O4 C15 C16 176.7(3)
C2 C1 C17 C27 103.2(3)
C19 C1 C17 C27 -135.4(2)
S1 C1 C17 C27 -13.1(3)
C2 C1 C17 C18 -127.6(2)
C19 C1 C17 C18 -6.1(3)
S1 C1 C17 C18 116.1(2)
C34 N3 C18 C17 -172.2(2)
C19 N3 C18 C17 -44.4(3)
C27 C17 C18 N3 158.5(2)
C1 C17 C18 N3 29.4(3)
C18 N3 C19 C26 170.7(2)
C34 N3 C19 C26 -62.6(3)
C18 N3 C19 C20 -77.1(3)
C34 N3 C19 C20 49.6(3)
C18 N3 C19 C1 39.3(2)
C34 N3 C19 C1 166.0(2)
C2 C1 C19 N3 97.7(2)
C17 C1 C19 N3 -18.9(2)
S1 C1 C19 N3 -143.92(16)
C2 C1 C19 C26 -28.1(3)
C17 C1 C19 C26 -144.8(2)
S1 C1 C19 C26 90.2(2)
C2 C1 C19 C20 -144.8(2)
C17 C1 C19 C20 98.5(2)
S1 C1 C19 C20 -26.5(2)
C21 N4 C20 O2 179.4(2)
C21 N4 C20 C19 -2.3(3)
N3 C19 C20 O2 62.8(3)
C26 C19 C20 O2 -178.3(2)
C1 C19 C20 O2 -49.6(3)
N3 C19 C20 N4 -115.5(2)
C26 C19 C20 N4 3.5(3)
C1 C19 C20 N4 132.1(2)
C20 N4 C21 C22 177.6(3)
C20 N4 C21 C26 0.0(3)
C26 C21 C22 C23 -0.2(4)
N4 C21 C22 C23 -177.5(3)
C21 C22 C23 C24 1.3(5)
C22 C23 C24 C25 -0.6(6)
C23 C24 C25 C26 -1.4(5)
C24 C25 C26 C21 2.5(4)
C24 C25 C26 C19 174.5(3)
C22 C21 C26 C25 -1.7(4)
N4 C21 C26 C25 176.0(2)
C22 C21 C26 C19 -175.4(3)
N4 C21 C26 C19 2.4(3)
N3 C19 C26 C25 -58.2(4)
C20 C19 C26 C25 -176.1(3)
C1 C19 C26 C25 63.3(4)
N3 C19 C26 C21 114.4(2)
C20 C19 C26 C21 -3.4(3)
C1 C19 C26 C21 -124.1(2)
C18 C17 C27 C32 -48.3(4)
C1 C17 C27 C32 74.3(3)
C18 C17 C27 C28 133.1(3)
C1 C17 C27 C28 -104.3(3)
C32 C27 C28 C29 -0.7(4)
C17 C27 C28 C29 178.0(3)
C27 C28 C29 C30 -0.6(5)
C28 C29 C30 C31 1.3(5)
C28 C29 C30 O5 -179.2(3)
C33 O5 C30 C29 173.1(3)
C33 O5 C30 C31 -7.4(5)
C29 C30 C31 C32 -0.7(5)
O5 C30 C31 C32 179.8(3)
C28 C27 C32 C31 1.3(4)
C17 C27 C32 C31 -177.3(3)
C30 C31 C32 C27 -0.6(5)
